data_4350667
loop_
_publ_author_name
'Anwar, Muhammad U.'
'Dawe, Louise N.'
'Parsons, Stewart R.'
'Tandon, Santokh S.'
'Thompson, Laurence K.'
'Dey, Subrata K.'
'Mereacre, Valeriu'
'Reiff, William M.'
'Bunge, Scott D.'

_publ_section_title
;
 Oligonuclear Fe complexes (Fe, Fe4, Fe6, Fe9) derived from tritopic
 pyridine bis-hydrazone ligands-structural, magnetic, and M\"ossbauer
 studies.
;
_journal_issue 9
_journal_name_full 'Inorganic chemistry'
_journal_page_first 4655
_journal_page_last 4668
_journal_paper_doi 10.1021/ic500348k
_journal_volume 53
_journal_year 2014
_chemical_formula_sum 'C103 H115 Cl13 Fe6 N46 O57'
_chemical_formula_weight 3705.36
_space_group_IT_number 2
_space_group_name_Hall '-P 1'
_space_group_name_H-M_alt 'P -1'
_symmetry_cell_setting triclinic
_symmetry_space_group_name_H-M 'P -1'
_atom_sites_solution_hydrogens geom
_atom_sites_solution_primary direct
_atom_sites_solution_secondary difmap
_audit_creation_method SHELXL-97
_cell_angle_alpha 71.147(2)
_cell_angle_beta 76.986(2)
_cell_angle_gamma 87.887(2)
_cell_formula_units_Z 2
_cell_length_a 16.2650(14)
_cell_length_b 22.783(2)
_cell_length_c 24.766(2)
_cell_measurement_reflns_used 5243
_cell_measurement_temperature 100(2)
_cell_measurement_theta_max 22.97
_cell_measurement_theta_min 2.24
_cell_volume 8455.6(13)
_computing_cell_refinement 'Bruker SMART'
_computing_data_collection 'Bruker SMART'
_computing_data_reduction 'Bruker SAINT'
_computing_molecular_graphics 'Bruker SHELXTL'
_computing_publication_material 'Bruker SHELXTL'
_computing_structure_refinement 'SHELXL-97 (Sheldrick, 1997)'
_computing_structure_solution 'SHELXS-97 (Sheldrick, 1990)'
_diffrn_ambient_temperature 100(2)
_diffrn_measured_fraction_theta_full 0.998
_diffrn_measured_fraction_theta_max 0.998
_diffrn_measurement_device_type 'CCD area detector'
_diffrn_measurement_method 'phi and omega scans'
_diffrn_radiation_monochromator graphite
_diffrn_radiation_source 'fine-focus sealed tube'
_diffrn_radiation_type MoK\a
_diffrn_radiation_wavelength 0.71073
_diffrn_reflns_av_R_equivalents 0.0528
_diffrn_reflns_av_sigmaI/netI 0.0929
_diffrn_reflns_limit_h_max 19
_diffrn_reflns_limit_h_min -19
_diffrn_reflns_limit_k_max 27
_diffrn_reflns_limit_k_min -27
_diffrn_reflns_limit_l_max 29
_diffrn_reflns_limit_l_min -29
_diffrn_reflns_number 68754
_diffrn_reflns_theta_full 25.05
_diffrn_reflns_theta_max 25.05
_diffrn_reflns_theta_min 0.89
_exptl_absorpt_coefficient_mu 0.799
_exptl_absorpt_correction_T_max 0.8376
_exptl_absorpt_correction_T_min 0.6289
_exptl_absorpt_correction_type multi-scan
_exptl_absorpt_process_details SADABS
_exptl_crystal_colour black
_exptl_crystal_density_diffrn 1.455
_exptl_crystal_density_meas ?
_exptl_crystal_density_method 'not measured'
_exptl_crystal_description irregular
_exptl_crystal_F_000 3776
_exptl_crystal_size_max 0.64
_exptl_crystal_size_mid 0.36
_exptl_crystal_size_min 0.23
_platon_squeeze_details
;

 

;
_refine_diff_density_max 0.715
_refine_diff_density_min -0.598
_refine_diff_density_rms 0.075
_refine_ls_extinction_method none
_refine_ls_goodness_of_fit_ref 0.530
_refine_ls_hydrogen_treatment constr
_refine_ls_matrix_type full
_refine_ls_number_parameters 1450
_refine_ls_number_reflns 29884
_refine_ls_number_restraints 0
_refine_ls_restrained_S_all 0.530
_refine_ls_R_factor_all 0.0739
_refine_ls_R_factor_gt 0.0463
_refine_ls_shift/su_max 0.016
_refine_ls_shift/su_mean 0.001
_refine_ls_structure_factor_coef Fsqd
_refine_ls_weighting_details 'calc w=1/[\s^2^(Fo^2^)+(0.2000P)^2^+0.0000P] where P=(Fo^2^+2Fc^2^)/3'
_refine_ls_weighting_scheme calc
_refine_ls_wR_factor_gt 0.1403
_refine_ls_wR_factor_ref 0.1636
_reflns_number_gt 17897
_reflns_number_total 29884
_reflns_threshold_expression >2sigma(I)
_cod_data_source_file ic500348k_si_002.cif
_cod_data_source_block Complex_5
_cod_depositor_comments
;
The following automatic conversions were performed:

data item '_exptl_absorpt_correction_type' value 'MULTI-SCAN' was
changed to 'multi-scan' in accordance with the
/home/saulius/struct/COD-crude-data/automatic-downloads/DataCite-retrospective/ACS/depositions/lib/dictionaries/cif_core.dic
dictionary named 'cif_core.dic' version 2.4.2 last updated on
2011-04-26.

data item '_symmetry_cell_setting' value 'Triclinic' was changed to
'triclinic' in accordance with the
/home/saulius/struct/COD-crude-data/automatic-downloads/DataCite-retrospective/ACS/depositions/lib/dictionaries/cif_core.dic
dictionary named 'cif_core.dic' version 2.4.2 last updated on
2011-04-26.

data item '_exptl_crystal_density_meas' value 'not measured' was
changed to '?' -- the value is perceived as not measured.

Automatic conversion script
Id: cif_fix_values 6909 2019-04-08 15:41:33Z antanas 
;
_cod_original_cell_volume 8455.4(13)
_cod_original_sg_symbol_H-M P-1
_cod_database_code 4350667

loop_
_symmetry_equiv_pos_as_xyz
'x, y, z'
'-x, -y, -z'

loop_
_atom_site_label
_atom_site_type_symbol
_atom_site_fract_x
_atom_site_fract_y
_atom_site_fract_z
_atom_site_U_iso_or_equiv
_atom_site_adp_type
_atom_site_occupancy
_atom_site_symmetry_multiplicity
_atom_site_calc_flag
_atom_site_refinement_flags
Fe1 Fe 0.34299(3) 0.35860(2) 0.510958(19) 0.02257(11) Uani 1 1 d .
Fe2 Fe 0.16045(3) 0.29895(2) 0.464373(19) 0.02283(11) Uani 1 1 d .
Fe3 Fe -0.03955(3) 0.20639(2) 0.48327(2) 0.02536(12) Uani 1 1 d .
Fe4 Fe 0.08013(3) 0.34391(2) 0.88487(2) 0.03007(13) Uani 1 1 d .
Fe5 Fe -0.07161(3) 0.22192(2) 0.87612(2) 0.02958(13) Uani 1 1 d .
Fe6 Fe -0.26754(3) 0.12840(2) 0.87283(2) 0.03345(13) Uani 1 1 d .
Cl1 Cl -0.25518(5) 0.44774(4) 0.61289(4) 0.02961(19) Uani 1 1 d .
Cl2 Cl -0.05614(5) 0.51920(4) 0.59149(3) 0.02899(19) Uani 1 1 d .
Cl3 Cl 0.11644(7) 0.62232(4) 0.58735(4) 0.0447(2) Uani 1 1 d .
Cl4 Cl 0.16381(6) -0.01921(5) 0.95039(5) 0.0483(3) Uani 1 1 d .
Cl5 Cl 0.20417(9) 0.48651(7) 0.19893(5) 0.0859(5) Uani 1 1 d .
O1 O 0.10808(15) 0.37383(11) 0.79822(10) 0.0302(5) Uani 1 1 d .
O2 O 0.04181(15) 0.25660(11) 0.89518(10) 0.0328(6) Uani 1 1 d .
O3 O -0.15346(15) 0.13640(10) 0.89099(10) 0.0324(6) Uani 1 1 d .
O4 O -0.03184(14) 0.26064(10) 0.78484(10) 0.0288(5) Uani 1 1 d .
O5 O -0.22901(15) 0.18040(11) 0.79009(10) 0.0339(6) Uani 1 1 d .
O7 O 0.26864(13) 0.42590(10) 0.54281(9) 0.0249(5) Uani 1 1 d .
O8 O 0.09198(14) 0.34571(10) 0.51191(9) 0.0251(5) Uani 1 1 d .
O9 O -0.10762(14) 0.26725(10) 0.52737(9) 0.0282(5) Uani 1 1 d .
O10 O 0.26833(13) 0.34955(10) 0.45032(9) 0.0241(5) Uani 1 1 d .
O11 O 0.06443(13) 0.27199(10) 0.43535(9) 0.0252(5) Uani 1 1 d .
N1 N 0.14687(16) 0.42098(12) 0.68192(11) 0.0239(6) Uani 1 1 d .
N2 N -0.00078(16) 0.31667(12) 0.66486(11) 0.0236(6) Uani 1 1 d .
N3 N -0.19278(17) 0.24664(13) 0.67711(12) 0.0266(6) Uani 1 1 d .
N4 N 0.01747(18) 0.45254(13) 0.80513(12) 0.0289(6) Uani 1 1 d .
N5 N 0.00159(18) 0.41345(14) 0.86322(12) 0.0302(7) Uani 1 1 d .
N6 N -0.0902(2) 0.48422(16) 0.89368(14) 0.0416(8) Uani 1 1 d .
H6A H -0.0817 0.5114 0.8582 0.050 Uiso 1 1 calc R
H6B H -0.1248 0.4923 0.9231 0.050 Uiso 1 1 calc R
N7 N -0.0048(2) 0.34050(14) 0.96585(13) 0.0367(7) Uani 1 1 d .
N8 N 0.3119(2) 0.28033(18) 0.92684(17) 0.0558(10) Uani 1 1 d .
H8A H 0.3095 0.2398 0.9346 0.067 Uiso 1 1 calc R
H8B H 0.3572 0.2987 0.9289 0.067 Uiso 1 1 calc R
N9 N -0.2000(2) -0.03990(15) 0.84447(15) 0.0482(9) Uani 1 1 d .
H9A H -0.1493 -0.0469 0.8517 0.072 Uiso 1 1 calc R
H9B H -0.2221 -0.0637 0.8292 0.072 Uiso 1 1 calc R
N10 N 0.1774(2) 0.40773(15) 0.88700(13) 0.0376(7) Uani 1 1 d .
N11 N 0.17736(19) 0.29123(14) 0.90762(13) 0.0352(7) Uani 1 1 d .
N12 N 0.1708(2) 0.22725(14) 0.91816(13) 0.0370(7) Uani 1 1 d .
N13 N 0.00010(19) 0.14342(13) 0.90618(12) 0.0314(7) Uani 1 1 d .
N14 N -0.13677(19) 0.03442(14) 0.89153(13) 0.0355(7) Uani 1 1 d .
N15 N -0.21631(19) 0.04505(14) 0.87925(13) 0.0357(7) Uani 1 1 d .
N16 N -0.3548(2) 0.07574(15) 0.85055(14) 0.0414(8) Uani 1 1 d .
N17 N -0.15636(19) 0.22664(13) 0.95746(12) 0.0329(7) Uani 1 1 d .
N18 N -0.2537(2) 0.36067(15) 0.87516(14) 0.0479(9) Uani 1 1 d .
H18A H -0.2472 0.3842 0.8384 0.072 Uiso 1 1 calc R
H18B H -0.2929 0.3686 0.9025 0.072 Uiso 1 1 calc R
N19 N -0.14400(18) 0.29724(12) 0.85208(11) 0.0268(6) Uani 1 1 d .
N20 N -0.13035(18) 0.33491(13) 0.79373(11) 0.0293(6) Uani 1 1 d .
N21 N -0.34372(19) 0.11584(15) 0.95817(13) 0.0380(7) Uani 1 1 d .
N22 N -0.4292(2) 0.26645(14) 0.90730(14) 0.0422(8) Uani 1 1 d .
H22A H -0.4233 0.2968 0.8738 0.051 Uiso 1 1 calc R
H22B H -0.4654 0.2693 0.9386 0.051 Uiso 1 1 calc R
N23 N -0.32891(18) 0.20854(13) 0.86649(12) 0.0314(7) Uani 1 1 d .
N24 N -0.31672(19) 0.25454(14) 0.81207(12) 0.0340(7) Uani 1 1 d .
N26 N 0.22870(16) 0.34558(12) 0.62725(11) 0.0243(6) Uani 1 1 d .
N27 N 0.27971(17) 0.31044(12) 0.59689(11) 0.0245(6) Uani 1 1 d .
N28 N 0.2586(2) 0.22030(14) 0.67802(13) 0.0378(7) Uani 1 1 d .
H28A H 0.2239 0.2378 0.7005 0.057 Uiso 1 1 calc R
H28B H 0.2709 0.1812 0.6921 0.057 Uiso 1 1 calc R
N29 N 0.38101(17) 0.26350(13) 0.52906(12) 0.0282(6) Uani 1 1 d .
N30 N 0.09421(16) 0.25877(12) 0.59173(11) 0.0252(6) Uani 1 1 d .
N31 N 0.14169(16) 0.23958(13) 0.54631(12) 0.0261(6) Uani 1 1 d .
N32 N 0.14867(19) 0.14119(13) 0.61239(13) 0.0342(7) Uani 1 1 d .
H32A H 0.1166 0.1509 0.6417 0.041 Uiso 1 1 calc R
H32B H 0.1683 0.1037 0.6182 0.041 Uiso 1 1 calc R
N33 N 0.22693(17) 0.21610(13) 0.45748(12) 0.0282(6) Uani 1 1 d .
N34 N -0.09470(17) 0.19086(13) 0.60954(12) 0.0279(6) Uani 1 1 d .
N35 N -0.04588(17) 0.16288(13) 0.57266(12) 0.0295(6) Uani 1 1 d .
N36 N -0.0563(2) 0.06652(14) 0.64713(14) 0.0435(8) Uani 1 1 d .
H36A H -0.0875 0.0806 0.6739 0.065 Uiso 1 1 calc R
H36B H -0.0425 0.0274 0.6565 0.065 Uiso 1 1 calc R
N37 N 0.02752(17) 0.11927(14) 0.49186(13) 0.0326(7) Uani 1 1 d .
N38 N -0.1290(2) 0.24577(18) 0.32815(15) 0.0604(12) Uani 1 1 d .
H38A H -0.0932 0.2736 0.3006 0.072 Uiso 1 1 calc R
H38B H -0.1743 0.2334 0.3202 0.072 Uiso 1 1 calc R
N39 N 0.51150(18) 0.48110(14) 0.36607(12) 0.0357(7) Uani 1 1 d .
H39A H 0.4876 0.4879 0.3362 0.043 Uiso 1 1 calc R
H39B H 0.5603 0.4997 0.3613 0.043 Uiso 1 1 calc R
N40 N 0.46356(16) 0.39141(13) 0.51961(11) 0.0247(6) Uani 1 1 d .
N41 N 0.40180(16) 0.41362(12) 0.42854(11) 0.0240(6) Uani 1 1 d .
N42 N 0.36308(16) 0.42529(13) 0.38141(11) 0.0251(6) Uani 1 1 d .
N43 N 0.17953(16) 0.35313(12) 0.37722(11) 0.0231(6) Uani 1 1 d .
N44 N 0.00622(17) 0.28356(14) 0.35527(13) 0.0323(7) Uani 1 1 d .
N45 N -0.05042(17) 0.23738(13) 0.39768(12) 0.0302(7) Uani 1 1 d .
N46 N -0.15734(17) 0.16067(13) 0.48216(13) 0.0306(7) Uani 1 1 d .
C1 C -0.2591(2) 0.33631(16) 0.69524(15) 0.0277(7) Uani 1 1 d .
H1 H -0.2907 0.3545 0.7225 0.033 Uiso 1 1 calc R
C2 C 0.02434(19) 0.34926(15) 0.60655(14) 0.0241(7) Uani 1 1 d .
C3 C 0.29521(19) 0.39120(15) 0.39809(13) 0.0227(7) Uani 1 1 d .
C4 C -0.0629(2) 0.40951(15) 0.67936(13) 0.0239(7) Uani 1 1 d .
H4 H -0.0939 0.4296 0.7053 0.029 Uiso 1 1 calc R
C5 C -0.04270(19) 0.34724(15) 0.69920(13) 0.0229(7) Uani 1 1 d .
C6 C 0.1047(2) 0.45768(16) 0.71093(14) 0.0266(7) Uani 1 1 d .
C7 C 0.17868(19) 0.44668(15) 0.62513(14) 0.0240(7) Uani 1 1 d .
C8 C -0.1218(2) 0.24657(15) 0.58193(14) 0.0255(7) Uani 1 1 d .
C9 C -0.0358(2) 0.44045(15) 0.62018(14) 0.0258(7) Uani 1 1 d .
C10 C 0.22827(19) 0.40570(15) 0.59489(14) 0.0232(7) Uani 1 1 d .
C11 C 0.2199(2) 0.16870(16) 0.50845(15) 0.0278(7) Uani 1 1 d .
C12 C 0.07267(19) 0.31570(15) 0.56805(14) 0.0233(7) Uani 1 1 d .
C13 C 0.0940(2) 0.52024(16) 0.68364(15) 0.0285(8) Uani 1 1 d .
H13 H 0.0645 0.5451 0.7054 0.034 Uiso 1 1 calc R
C14 C 0.0207(2) 0.08040(16) 0.54687(17) 0.0348(9) Uani 1 1 d .
C15 C 0.1249(2) 0.34883(16) 0.34560(14) 0.0260(7) Uani 1 1 d .
C16 C -0.2374(2) 0.27434(15) 0.71322(14) 0.0260(7) Uani 1 1 d .
C17 C 0.0735(2) 0.42615(15) 0.77530(14) 0.0246(7) Uani 1 1 d .
C18 C -0.2626(2) 0.23465(17) 0.77553(15) 0.0332(8) Uani 1 1 d .
C19 C -0.1883(2) 0.34226(15) 0.59716(14) 0.0261(7) Uani 1 1 d .
H19 H -0.1712 0.3645 0.5565 0.031 Uiso 1 1 calc R
C20 C 0.06029(19) 0.29824(15) 0.37950(14) 0.0249(7) Uani 1 1 d .
C21 C -0.0259(2) 0.08710(17) 0.91021(15) 0.0334(8) Uani 1 1 d .
C22 C 0.2923(2) 0.25269(15) 0.62320(14) 0.0275(7) Uani 1 1 d .
C23 C 0.5114(2) 0.43113(15) 0.46968(14) 0.0247(7) Uani 1 1 d .
C24 C 0.00777(19) 0.41115(15) 0.58266(13) 0.0231(7) Uani 1 1 d .
H24 H 0.0259 0.4325 0.5419 0.028 Uiso 1 1 calc R
C25 C 0.1704(2) 0.50852(15) 0.59345(14) 0.0270(7) Uani 1 1 d .
H25 H 0.1933 0.5248 0.5525 0.032 Uiso 1 1 calc R
C26 C -0.2335(2) 0.37033(15) 0.63683(14) 0.0248(7) Uani 1 1 d .
C27 C -0.3840(2) 0.21673(17) 0.91060(15) 0.0327(8) Uani 1 1 d .
C28 C -0.16972(19) 0.28069(15) 0.61996(14) 0.0256(7) Uani 1 1 d .
C29 C 0.2423(2) 0.39583(15) 0.35538(14) 0.0254(7) Uani 1 1 d .
C30 C 0.5855(2) 0.45895(17) 0.46842(16) 0.0330(8) Uani 1 1 d .
H30 H 0.6181 0.4860 0.4327 0.040 Uiso 1 1 calc R
C31 C 0.0987(2) 0.21543(17) 0.90961(14) 0.0323(8) Uani 1 1 d .
C32 C 0.1671(2) 0.18244(16) 0.56021(15) 0.0283(8) Uani 1 1 d .
C33 C 0.0993(2) 0.04308(17) 0.93511(16) 0.0372(9) Uani 1 1 d .
C34 C 0.4747(2) 0.44345(15) 0.41735(14) 0.0253(7) Uani 1 1 d .
C35 C -0.1760(2) 0.17673(19) 0.42889(17) 0.0395(9) Uani 1 1 d .
C36 C 0.3488(2) 0.22419(16) 0.58451(15) 0.0300(8) Uani 1 1 d .
C37 C 0.5634(2) 0.40664(17) 0.57130(15) 0.0348(8) Uani 1 1 d .
H37 H 0.5799 0.3975 0.6075 0.042 Uiso 1 1 calc R
C38 C -0.3908(2) 0.16468(17) 0.96478(15) 0.0335(8) Uani 1 1 d .
C39 C 0.1269(2) 0.54512(15) 0.62485(15) 0.0279(7) Uani 1 1 d .
C40 C -0.2043(2) 0.31304(16) 0.88945(14) 0.0304(8) Uani 1 1 d .
C41 C -0.0699(2) 0.31068(15) 0.76357(14) 0.0248(7) Uani 1 1 d .
C42 C -0.0304(2) 0.10400(15) 0.59296(15) 0.0294(8) Uani 1 1 d .
C43 C -0.0614(2) 0.38516(17) 0.96290(15) 0.0328(8) Uani 1 1 d .
C44 C 0.2527(2) 0.43812(17) 0.30042(15) 0.0366(9) Uani 1 1 d .
H44 H 0.2969 0.4692 0.2853 0.044 Uiso 1 1 calc R
C45 C 0.4902(2) 0.37975(16) 0.56889(14) 0.0290(8) Uani 1 1 d .
H45 H 0.4575 0.3518 0.6039 0.035 Uiso 1 1 calc R
C46 C 0.4562(3) 0.1795(2) 0.50695(19) 0.0467(10) Uani 1 1 d .
H46 H 0.4937 0.1647 0.4792 0.056 Uiso 1 1 calc R
C47 C -0.2137(2) 0.27181(16) 0.94988(15) 0.0323(8) Uani 1 1 d .
C48 C 0.4324(2) 0.24127(18) 0.49147(17) 0.0369(9) Uani 1 1 d .
H48 H 0.4539 0.2681 0.4527 0.044 Uiso 1 1 calc R
C49 C 0.3111(2) 0.15390(19) 0.40678(18) 0.0395(9) Uani 1 1 d .
H49 H 0.3424 0.1495 0.3711 0.047 Uiso 1 1 calc R
C50 C -0.4398(3) 0.16270(18) 1.01894(16) 0.0417(9) Uani 1 1 d .
H50 H -0.4721 0.1971 1.0233 0.050 Uiso 1 1 calc R
C51 C -0.2214(3) 0.18916(19) 1.06028(17) 0.0431(10) Uani 1 1 d .
H51 H -0.2219 0.1607 1.0981 0.052 Uiso 1 1 calc R
C52 C -0.0513(2) 0.43150(17) 0.90274(15) 0.0310(8) Uani 1 1 d .
C53 C -0.1114(2) 0.08547(17) 0.89739(15) 0.0330(8) Uani 1 1 d .
C54 C 0.1300(2) 0.38894(18) 0.29011(16) 0.0392(9) Uani 1 1 d .
H54 H 0.0904 0.3863 0.2680 0.047 Uiso 1 1 calc R
C55 C 0.6123(2) 0.44659(17) 0.52125(15) 0.0320(8) Uani 1 1 d .
H55 H 0.6629 0.4655 0.5221 0.038 Uiso 1 1 calc R
C56 C 0.3717(2) 0.16254(18) 0.60177(17) 0.0395(9) Uani 1 1 d .
H56 H 0.3503 0.1361 0.6407 0.047 Uiso 1 1 calc R
C57 C 0.2718(2) 0.20868(18) 0.40787(16) 0.0352(8) Uani 1 1 d .
H57 H 0.2768 0.2421 0.3722 0.042 Uiso 1 1 calc R
C58 C -0.2102(2) 0.12113(18) 0.52661(17) 0.0385(9) Uani 1 1 d .
H58 H -0.1971 0.1094 0.5641 0.046 Uiso 1 1 calc R
C59 C 0.2578(2) 0.11251(18) 0.51054(17) 0.0377(9) Uani 1 1 d .
H59 H 0.2523 0.0795 0.5465 0.045 Uiso 1 1 calc R
C60 C 0.0742(2) 0.10135(19) 0.44797(19) 0.0412(9) Uani 1 1 d .
H60 H 0.0805 0.1285 0.4089 0.049 Uiso 1 1 calc R
C61 C 0.0214(2) 0.03490(17) 0.92426(16) 0.0381(9) Uani 1 1 d .
H61 H 0.0014 -0.0046 0.9264 0.046 Uiso 1 1 calc R
C62 C -0.2805(3) 0.23421(18) 1.05213(17) 0.0418(9) Uani 1 1 d .
H62 H -0.3239 0.2359 1.0844 0.050 Uiso 1 1 calc R
C63 C 0.0758(2) 0.15058(16) 0.91671(14) 0.0312(8) Uani 1 1 d .
C64 C -0.3948(3) 0.0605(2) 1.05933(17) 0.0495(11) Uani 1 1 d .
H64 H -0.3956 0.0237 1.0915 0.059 Uiso 1 1 calc R
C65 C -0.2821(2) 0.0961(2) 0.52201(19) 0.0466(10) Uani 1 1 d .
H65 H -0.3181 0.0680 0.5554 0.056 Uiso 1 1 calc R
C66 C -0.1149(2) 0.22267(19) 0.38103(17) 0.0403(9) Uani 1 1 d .
C67 C 0.2510(2) 0.38178(18) 0.89779(16) 0.0367(9) Uani 1 1 d .
C68 C 0.0583(3) 0.02351(18) 0.5595(2) 0.0448(10) Uani 1 1 d .
H68 H 0.0518 -0.0030 0.5988 0.054 Uiso 1 1 calc R
C69 C 0.2482(2) 0.3132(2) 0.91220(17) 0.0417(10) Uani 1 1 d .
C70 C 0.1289(2) 0.10058(17) 0.93198(16) 0.0390(9) Uani 1 1 d .
H70 H 0.1822 0.1060 0.9397 0.047 Uiso 1 1 calc R
C71 C 0.4248(3) 0.14040(19) 0.56265(18) 0.0445(10) Uani 1 1 d .
H71 H 0.4401 0.0982 0.5738 0.053 Uiso 1 1 calc R
C72 C 0.1135(3) 0.0451(2) 0.4573(2) 0.0497(11) Uani 1 1 d .
H72 H 0.1455 0.0337 0.4254 0.060 Uiso 1 1 calc R
C73 C 0.3037(2) 0.1062(2) 0.45856(19) 0.0441(10) Uani 1 1 d .
H73 H 0.3304 0.0684 0.4588 0.053 Uiso 1 1 calc R
C74 C -0.2768(3) 0.27692(18) 0.99726(16) 0.0410(9) Uani 1 1 d .
H74 H -0.3161 0.3090 0.9916 0.049 Uiso 1 1 calc R
C75 C -0.1613(3) 0.18647(18) 1.01187(15) 0.0382(9) Uani 1 1 d .
H75 H -0.1215 0.1547 1.0172 0.046 Uiso 1 1 calc R
C76 C -0.1224(3) 0.3874(2) 1.01060(17) 0.0456(10) Uani 1 1 d .
H76 H -0.1617 0.4196 1.0073 0.055 Uiso 1 1 calc R
C77 C -0.2427(3) 0.00622(18) 0.85641(17) 0.0409(9) Uani 1 1 d .
C78 C 0.1952(3) 0.43339(18) 0.26754(16) 0.0437(10) Uani 1 1 d .
C79 C 0.3151(3) 0.4804(2) 0.8787(2) 0.0572(12) Uani 1 1 d .
H79 H 0.3627 0.5054 0.8753 0.069 Uiso 1 1 calc R
C80 C 0.2417(3) 0.5067(2) 0.8684(2) 0.0509(11) Uani 1 1 d .
H80 H 0.2367 0.5504 0.8586 0.061 Uiso 1 1 calc R
C81 C 0.1052(3) 0.0062(2) 0.5139(2) 0.0541(12) Uani 1 1 d .
H81 H 0.1318 -0.0325 0.5214 0.065 Uiso 1 1 calc R
C82 C -0.4410(3) 0.1095(2) 1.06706(17) 0.0515(11) Uani 1 1 d .
H82 H -0.4735 0.1074 1.1047 0.062 Uiso 1 1 calc R
C83 C 0.1739(2) 0.46899(18) 0.87241(17) 0.0397(9) Uani 1 1 d .
H83 H 0.1230 0.4878 0.8644 0.048 Uiso 1 1 calc R
C84 C -0.4502(3) 0.0068(2) 0.81125(18) 0.0510(11) Uani 1 1 d .
H84 H -0.4828 -0.0170 0.7978 0.061 Uiso 1 1 calc R
C85 C -0.3468(2) 0.06474(18) 1.00427(18) 0.0440(10) Uani 1 1 d .
H85 H -0.3151 0.0303 0.9992 0.053 Uiso 1 1 calc R
C86 C -0.1248(3) 0.3410(2) 1.06407(18) 0.0517(11) Uani 1 1 d .
H86 H -0.1662 0.3414 1.0978 0.062 Uiso 1 1 calc R
C87 C -0.3276(3) 0.02084(19) 0.84315(16) 0.0416(10) Uani 1 1 d .
C88 C -0.4780(3) 0.0610(2) 0.81774(19) 0.0534(12) Uani 1 1 d .
H88 H -0.5298 0.0761 0.8081 0.064 Uiso 1 1 calc R
C89 C -0.3731(3) -0.0142(2) 0.82440(18) 0.0493(11) Uani 1 1 d .
H89 H -0.3527 -0.0525 0.8203 0.059 Uiso 1 1 calc R
C90 C 0.3194(3) 0.4167(2) 0.8942(2) 0.0527(11) Uani 1 1 d .
H90 H 0.3699 0.3972 0.9023 0.063 Uiso 1 1 calc R
C91 C -0.3011(3) 0.1120(2) 0.4692(2) 0.0674(15) Uani 1 1 d .
H91 H -0.3509 0.0954 0.4647 0.081 Uiso 1 1 calc R
C92 C -0.0687(3) 0.2956(2) 1.06800(18) 0.0557(12) Uani 1 1 d .
H92 H -0.0699 0.2637 1.1042 0.067 Uiso 1 1 calc R
C93 C -0.4309(3) 0.0950(2) 0.83859(18) 0.0498(11) Uani 1 1 d .
H93 H -0.4522 0.1323 0.8446 0.060 Uiso 1 1 calc R
C94 C -0.0087(3) 0.2967(2) 1.01733(17) 0.0489(11) Uani 1 1 d .
H94 H 0.0310 0.2648 1.0198 0.059 Uiso 1 1 calc R
C96 C -0.2471(3) 0.1530(3) 0.4210(2) 0.0674(15) Uani 1 1 d .
H96 H -0.2592 0.1644 0.3833 0.081 Uiso 1 1 calc R

loop_
_atom_site_aniso_label
_atom_site_aniso_U_11
_atom_site_aniso_U_22
_atom_site_aniso_U_33
_atom_site_aniso_U_23
_atom_site_aniso_U_13
_atom_site_aniso_U_12
Fe1 0.0203(2) 0.0265(3) 0.0206(2) -0.00696(19) -0.00444(18) -0.00227(19)
Fe2 0.0221(2) 0.0234(3) 0.0231(2) -0.00636(19) -0.00632(19) -0.00299(19)
Fe3 0.0224(2) 0.0256(3) 0.0287(3) -0.0092(2) -0.0059(2) -0.0019(2)
Fe4 0.0345(3) 0.0301(3) 0.0249(3) -0.0071(2) -0.0080(2) 0.0026(2)
Fe5 0.0338(3) 0.0252(3) 0.0235(3) -0.0009(2) -0.0047(2) 0.0045(2)
Fe6 0.0321(3) 0.0292(3) 0.0282(3) 0.0010(2) -0.0009(2) 0.0022(2)
Cl1 0.0321(4) 0.0263(4) 0.0321(4) -0.0066(3) -0.0149(4) 0.0021(3)
Cl2 0.0302(4) 0.0238(4) 0.0285(4) -0.0020(3) -0.0076(3) 0.0036(3)
Cl3 0.0592(6) 0.0232(5) 0.0415(5) -0.0022(4) -0.0043(5) 0.0097(4)
Cl4 0.0403(5) 0.0327(5) 0.0589(6) 0.0005(5) -0.0094(5) 0.0102(4)
Cl5 0.0961(10) 0.0893(10) 0.0525(7) 0.0349(7) -0.0529(7) -0.0579(8)
O1 0.0344(13) 0.0307(13) 0.0255(12) -0.0100(10) -0.0061(10) 0.0054(11)
O2 0.0373(14) 0.0348(14) 0.0240(12) -0.0069(11) -0.0070(10) 0.0066(11)
O3 0.0341(13) 0.0234(13) 0.0316(13) -0.0003(10) -0.0048(10) 0.0045(11)
O4 0.0308(13) 0.0239(13) 0.0277(12) -0.0044(10) -0.0047(10) 0.0030(10)
O5 0.0358(14) 0.0319(14) 0.0243(13) 0.0000(10) -0.0020(10) 0.0073(11)
O7 0.0255(12) 0.0255(12) 0.0214(12) -0.0046(10) -0.0050(9) 0.0017(10)
O8 0.0291(12) 0.0213(12) 0.0226(12) -0.0045(9) -0.0049(9) -0.0014(10)
O9 0.0339(13) 0.0260(13) 0.0212(12) -0.0040(10) -0.0051(10) 0.0023(10)
O10 0.0246(12) 0.0245(12) 0.0230(12) -0.0044(9) -0.0094(9) -0.0023(9)
O11 0.0242(12) 0.0296(13) 0.0256(12) -0.0110(10) -0.0097(9) -0.0014(10)
N1 0.0198(14) 0.0272(15) 0.0247(14) -0.0054(12) -0.0089(11) -0.0022(12)
N2 0.0203(14) 0.0267(15) 0.0221(14) -0.0037(12) -0.0073(11) -0.0022(12)
N3 0.0243(14) 0.0282(16) 0.0244(15) -0.0039(12) -0.0065(12) -0.0003(12)
N4 0.0291(15) 0.0304(16) 0.0239(15) -0.0041(12) -0.0061(12) -0.0008(13)
N5 0.0300(16) 0.0354(17) 0.0256(15) -0.0118(13) -0.0043(12) 0.0001(13)
N6 0.0404(18) 0.054(2) 0.0325(17) -0.0179(16) -0.0082(14) 0.0157(16)
N7 0.0451(19) 0.0353(18) 0.0296(17) -0.0083(14) -0.0107(14) -0.0020(15)
N8 0.050(2) 0.055(2) 0.076(3) -0.028(2) -0.035(2) 0.0134(19)
N9 0.049(2) 0.038(2) 0.060(2) -0.0207(17) -0.0101(17) -0.0021(17)
N10 0.0398(18) 0.0366(19) 0.0370(18) -0.0111(14) -0.0109(14) 0.0013(15)
N11 0.0382(18) 0.0320(17) 0.0373(17) -0.0122(14) -0.0117(14) 0.0076(14)
N12 0.0459(19) 0.0334(18) 0.0350(17) -0.0101(14) -0.0180(15) 0.0080(15)
N13 0.0403(18) 0.0231(16) 0.0263(15) -0.0021(12) -0.0076(13) 0.0023(13)
N14 0.0335(17) 0.0279(17) 0.0368(17) -0.0015(13) -0.0047(13) 0.0026(14)
N15 0.0326(17) 0.0280(17) 0.0396(18) -0.0040(14) -0.0048(14) 0.0001(13)
N16 0.0347(18) 0.041(2) 0.0364(18) -0.0015(15) 0.0010(14) -0.0053(15)
N17 0.0398(17) 0.0263(16) 0.0266(16) -0.0023(13) -0.0051(13) 0.0022(13)
N18 0.062(2) 0.041(2) 0.0299(17) -0.0069(15) 0.0035(16) 0.0180(17)
N19 0.0326(16) 0.0196(14) 0.0224(14) 0.0001(11) -0.0051(12) 0.0008(12)
N20 0.0335(16) 0.0316(16) 0.0194(14) -0.0047(12) -0.0042(12) 0.0018(13)
N21 0.0340(17) 0.0385(19) 0.0333(17) -0.0045(14) -0.0015(13) -0.0018(14)
N22 0.046(2) 0.0311(18) 0.0351(18) 0.0003(14) 0.0020(15) 0.0053(15)
N23 0.0277(15) 0.0285(16) 0.0284(16) 0.0000(13) -0.0007(12) 0.0025(13)
N24 0.0344(17) 0.0338(17) 0.0237(15) 0.0000(13) 0.0004(13) -0.0009(14)
N26 0.0247(14) 0.0244(15) 0.0264(14) -0.0097(12) -0.0085(11) 0.0012(12)
N27 0.0277(15) 0.0239(15) 0.0226(14) -0.0088(12) -0.0057(11) 0.0055(12)
N28 0.0497(19) 0.0243(16) 0.0326(17) -0.0033(13) -0.0056(14) 0.0081(14)
N29 0.0245(15) 0.0374(17) 0.0289(16) -0.0171(13) -0.0095(12) 0.0055(13)
N30 0.0228(14) 0.0260(15) 0.0261(15) -0.0080(12) -0.0044(11) -0.0005(12)
N31 0.0217(14) 0.0299(16) 0.0280(15) -0.0106(12) -0.0059(12) -0.0025(12)
N32 0.0393(18) 0.0267(16) 0.0343(17) -0.0062(13) -0.0095(14) 0.0051(14)
N33 0.0216(14) 0.0329(16) 0.0317(16) -0.0088(13) -0.0110(12) -0.0017(12)
N34 0.0249(15) 0.0250(15) 0.0310(16) -0.0059(12) -0.0056(12) 0.0013(12)
N35 0.0282(15) 0.0281(16) 0.0312(16) -0.0075(13) -0.0082(12) 0.0036(13)
N36 0.050(2) 0.0233(16) 0.045(2) 0.0033(14) -0.0076(16) 0.0036(15)
N37 0.0238(15) 0.0349(17) 0.0440(19) -0.0184(15) -0.0087(13) -0.0018(13)
N38 0.048(2) 0.077(3) 0.048(2) 0.0078(19) -0.0298(17) -0.039(2)
N39 0.0257(15) 0.051(2) 0.0257(16) -0.0012(14) -0.0109(12) -0.0172(14)
N40 0.0224(14) 0.0292(15) 0.0244(14) -0.0093(12) -0.0085(11) 0.0025(12)
N41 0.0207(14) 0.0261(15) 0.0249(14) -0.0061(12) -0.0073(11) -0.0016(12)
N42 0.0204(14) 0.0334(16) 0.0226(14) -0.0063(12) -0.0100(11) -0.0053(12)
N43 0.0199(14) 0.0219(14) 0.0253(14) -0.0047(12) -0.0049(11) -0.0025(11)
N44 0.0255(15) 0.0346(17) 0.0348(17) -0.0052(13) -0.0097(13) -0.0106(13)
N45 0.0258(15) 0.0310(16) 0.0353(17) -0.0107(13) -0.0089(13) -0.0041(13)
N46 0.0261(15) 0.0282(16) 0.0394(17) -0.0161(14) -0.0030(13) -0.0027(13)
C1 0.0212(17) 0.0325(19) 0.0299(18) -0.0110(15) -0.0054(14) -0.0001(14)
C2 0.0200(16) 0.0246(18) 0.0282(18) -0.0057(14) -0.0101(13) -0.0032(13)
C3 0.0225(17) 0.0249(17) 0.0194(16) -0.0051(13) -0.0047(13) -0.0032(14)
C4 0.0221(16) 0.0270(18) 0.0210(16) -0.0061(14) -0.0041(13) 0.0017(14)
C5 0.0197(16) 0.0283(18) 0.0182(16) -0.0037(14) -0.0046(13) -0.0020(14)
C6 0.0228(17) 0.0292(19) 0.0280(18) -0.0087(15) -0.0072(14) 0.0014(14)
C7 0.0187(16) 0.0280(18) 0.0263(17) -0.0087(14) -0.0063(13) -0.0033(14)
C8 0.0206(16) 0.0219(17) 0.0299(19) -0.0039(14) -0.0036(14) -0.0015(14)
C9 0.0230(17) 0.0216(17) 0.0306(18) -0.0021(14) -0.0110(14) 0.0004(14)
C10 0.0174(16) 0.0271(18) 0.0248(17) -0.0067(14) -0.0069(13) 0.0007(13)
C11 0.0227(17) 0.033(2) 0.0329(19) -0.0143(16) -0.0122(14) 0.0014(15)
C12 0.0209(16) 0.0251(18) 0.0253(17) -0.0071(14) -0.0093(13) -0.0022(14)
C13 0.0259(18) 0.0256(18) 0.0351(19) -0.0114(15) -0.0071(15) 0.0046(14)
C14 0.0287(19) 0.0230(19) 0.055(2) -0.0119(17) -0.0154(17) -0.0011(15)
C15 0.0212(17) 0.0295(19) 0.0289(18) -0.0087(15) -0.0092(14) -0.0028(14)
C16 0.0204(16) 0.0292(19) 0.0230(17) 0.0014(14) -0.0080(13) -0.0025(14)
C17 0.0227(17) 0.0265(18) 0.0267(17) -0.0099(14) -0.0079(14) 0.0029(14)
C18 0.0280(19) 0.037(2) 0.0297(19) -0.0070(16) -0.0014(15) -0.0023(16)
C19 0.0268(17) 0.0257(18) 0.0214(17) 0.0024(14) -0.0100(14) -0.0069(14)
C20 0.0195(16) 0.0237(17) 0.0322(19) -0.0090(14) -0.0064(14) -0.0037(14)
C21 0.0322(19) 0.030(2) 0.0280(19) 0.0009(15) -0.0024(15) -0.0013(16)
C22 0.0271(18) 0.0233(18) 0.0294(18) -0.0031(15) -0.0097(14) 0.0035(14)
C23 0.0241(17) 0.0239(17) 0.0261(17) -0.0061(14) -0.0079(14) -0.0031(14)
C24 0.0217(16) 0.0280(18) 0.0184(16) -0.0050(14) -0.0048(13) -0.0053(14)
C25 0.0292(18) 0.0217(17) 0.0252(17) -0.0033(14) -0.0022(14) -0.0012(14)
C26 0.0216(16) 0.0234(17) 0.0257(17) 0.0001(14) -0.0090(13) -0.0031(14)
C27 0.0286(19) 0.034(2) 0.0293(19) -0.0058(16) -0.0009(15) -0.0028(16)
C28 0.0191(16) 0.0265(18) 0.0257(17) -0.0009(14) -0.0046(13) -0.0037(14)
C29 0.0221(17) 0.0247(18) 0.0303(18) -0.0086(14) -0.0076(14) -0.0029(14)
C30 0.0275(19) 0.036(2) 0.033(2) -0.0056(16) -0.0089(15) -0.0063(16)
C31 0.041(2) 0.035(2) 0.0203(17) -0.0067(15) -0.0077(15) 0.0049(17)
C32 0.0306(19) 0.0240(18) 0.0310(19) -0.0045(15) -0.0141(15) -0.0029(15)
C33 0.042(2) 0.026(2) 0.034(2) 0.0009(16) -0.0050(17) 0.0070(17)
C34 0.0202(16) 0.0276(18) 0.0284(18) -0.0090(15) -0.0059(14) -0.0011(14)
C35 0.030(2) 0.047(2) 0.048(2) -0.0169(19) -0.0165(17) -0.0103(17)
C36 0.0301(19) 0.0288(19) 0.036(2) -0.0130(16) -0.0146(15) 0.0025(15)
C37 0.036(2) 0.040(2) 0.0264(19) -0.0048(16) -0.0112(16) -0.0011(17)
C38 0.035(2) 0.031(2) 0.0280(19) -0.0064(16) 0.0006(15) -0.0036(16)
C39 0.0296(18) 0.0180(17) 0.0328(19) -0.0032(14) -0.0080(15) 0.0026(14)
C40 0.041(2) 0.0247(18) 0.0245(18) -0.0073(15) -0.0065(15) 0.0063(16)
C41 0.0233(17) 0.0231(17) 0.0260(17) -0.0043(14) -0.0064(14) -0.0012(14)
C42 0.0250(18) 0.0230(18) 0.037(2) -0.0018(15) -0.0112(15) -0.0008(14)
C43 0.040(2) 0.034(2) 0.0239(18) -0.0113(15) -0.0028(15) -0.0008(17)
C44 0.040(2) 0.032(2) 0.033(2) 0.0031(16) -0.0150(16) -0.0163(17)
C45 0.0328(19) 0.034(2) 0.0221(17) -0.0080(15) -0.0097(14) -0.0042(15)
C46 0.042(2) 0.051(3) 0.060(3) -0.037(2) -0.010(2) 0.017(2)
C47 0.036(2) 0.0292(19) 0.0304(19) -0.0074(15) -0.0089(16) 0.0034(16)
C48 0.032(2) 0.043(2) 0.040(2) -0.0190(18) -0.0092(16) 0.0059(17)
C49 0.032(2) 0.051(3) 0.044(2) -0.029(2) -0.0060(17) 0.0065(18)
C50 0.047(2) 0.035(2) 0.033(2) -0.0035(17) -0.0007(17) 0.0016(18)
C51 0.056(3) 0.038(2) 0.029(2) -0.0042(17) -0.0054(18) -0.004(2)
C52 0.0239(18) 0.041(2) 0.0314(19) -0.0140(16) -0.0099(15) 0.0010(16)
C53 0.038(2) 0.029(2) 0.0235(18) -0.0013(15) -0.0004(15) 0.0036(16)
C54 0.038(2) 0.042(2) 0.037(2) 0.0001(17) -0.0234(17) -0.0137(18)
C55 0.0264(18) 0.038(2) 0.034(2) -0.0094(16) -0.0111(15) -0.0092(16)
C56 0.047(2) 0.034(2) 0.041(2) -0.0122(17) -0.0166(18) 0.0136(18)
C57 0.035(2) 0.041(2) 0.033(2) -0.0176(17) -0.0043(16) -0.0021(17)
C58 0.029(2) 0.045(2) 0.041(2) -0.0197(18) 0.0046(16) -0.0109(17)
C59 0.036(2) 0.038(2) 0.045(2) -0.0189(18) -0.0134(17) 0.0087(17)
C60 0.028(2) 0.042(2) 0.059(3) -0.024(2) -0.0087(18) -0.0045(17)
C61 0.039(2) 0.027(2) 0.035(2) -0.0011(16) 0.0043(17) 0.0007(17)
C62 0.043(2) 0.044(2) 0.032(2) -0.0131(18) 0.0050(17) 0.0003(19)
C63 0.040(2) 0.0269(19) 0.0211(17) -0.0021(14) -0.0052(15) 0.0050(16)
C64 0.048(2) 0.045(3) 0.032(2) 0.0085(18) 0.0048(18) 0.002(2)
C65 0.030(2) 0.061(3) 0.047(2) -0.020(2) 0.0038(18) -0.019(2)
C66 0.029(2) 0.049(2) 0.041(2) -0.0063(18) -0.0149(17) -0.0159(18)
C67 0.036(2) 0.044(2) 0.033(2) -0.0157(17) -0.0087(16) 0.0002(18)
C68 0.042(2) 0.032(2) 0.067(3) -0.020(2) -0.020(2) 0.0089(18)
C69 0.034(2) 0.058(3) 0.040(2) -0.020(2) -0.0173(17) 0.0073(19)
C70 0.039(2) 0.036(2) 0.035(2) -0.0039(17) -0.0087(17) 0.0084(18)
C71 0.058(3) 0.030(2) 0.053(3) -0.0166(19) -0.023(2) 0.0127(19)
C72 0.041(2) 0.045(3) 0.077(3) -0.039(2) -0.014(2) 0.007(2)
C73 0.039(2) 0.044(2) 0.061(3) -0.031(2) -0.015(2) 0.0059(19)
C74 0.043(2) 0.039(2) 0.035(2) -0.0092(18) -0.0014(17) 0.0047(18)
C75 0.048(2) 0.034(2) 0.0247(19) -0.0021(16) -0.0040(16) 0.0028(18)
C76 0.050(2) 0.053(3) 0.036(2) -0.022(2) -0.0045(19) -0.001(2)
C77 0.044(2) 0.034(2) 0.035(2) -0.0030(17) -0.0025(17) 0.0012(18)
C78 0.048(2) 0.043(2) 0.033(2) 0.0096(17) -0.0223(18) -0.0208(19)
C79 0.042(3) 0.058(3) 0.078(3) -0.024(3) -0.022(2) -0.007(2)
C80 0.045(3) 0.042(2) 0.070(3) -0.023(2) -0.016(2) -0.002(2)
C81 0.044(2) 0.034(2) 0.095(4) -0.031(3) -0.023(2) 0.010(2)
C82 0.055(3) 0.057(3) 0.028(2) 0.0005(19) -0.0001(18) 0.001(2)
C83 0.039(2) 0.037(2) 0.045(2) -0.0146(18) -0.0119(18) -0.0005(18)
C84 0.045(3) 0.060(3) 0.037(2) -0.003(2) -0.0015(19) -0.018(2)
C85 0.038(2) 0.032(2) 0.046(2) 0.0029(18) 0.0007(18) 0.0032(17)
C86 0.066(3) 0.054(3) 0.033(2) -0.021(2) 0.007(2) -0.016(2)
C87 0.043(2) 0.042(2) 0.030(2) -0.0043(17) 0.0034(17) -0.0115(19)
C88 0.035(2) 0.063(3) 0.047(3) 0.001(2) -0.0055(19) -0.010(2)
C89 0.049(3) 0.050(3) 0.041(2) -0.008(2) -0.0036(19) -0.008(2)
C90 0.038(2) 0.057(3) 0.070(3) -0.026(2) -0.016(2) 0.000(2)
C91 0.034(2) 0.080(4) 0.082(4) -0.012(3) -0.017(2) -0.030(2)
C92 0.087(4) 0.044(3) 0.032(2) -0.0133(19) 0.002(2) -0.011(3)
C93 0.037(2) 0.059(3) 0.044(2) -0.007(2) -0.0049(19) 0.003(2)
C94 0.073(3) 0.041(2) 0.031(2) -0.0110(18) -0.011(2) 0.000(2)
C96 0.053(3) 0.091(4) 0.061(3) -0.017(3) -0.024(2) -0.033(3)

loop_
_atom_type_symbol
_atom_type_description
_atom_type_scat_dispersion_real
_atom_type_scat_dispersion_imag
_atom_type_scat_source
C C 0.0033 0.0016 'International Tables Vol C Tables 4.2.6.8 and 6.1.1.4'
H H 0.0000 0.0000 'International Tables Vol C Tables 4.2.6.8 and 6.1.1.4'
N N 0.0061 0.0033 'International Tables Vol C Tables 4.2.6.8 and 6.1.1.4'
Fe Fe 0.3463 0.8444 'International Tables Vol C Tables 4.2.6.8 and 6.1.1.4'
Cl Cl 0.1484 0.1585 'International Tables Vol C Tables 4.2.6.8 and 6.1.1.4'
O O 0.0106 0.0060 'International Tables Vol C Tables 4.2.6.8 and 6.1.1.4'

loop_
_geom_angle_atom_site_label_1
_geom_angle_atom_site_label_2
_geom_angle_atom_site_label_3
_geom_angle
N41 Fe1 N27 174.42(11)
N41 Fe1 O7 100.59(10)
N27 Fe1 O7 74.00(9)
N41 Fe1 N29 112.04(11)
N27 Fe1 N29 73.36(10)
O7 Fe1 N29 147.36(9)
N41 Fe1 O10 72.62(9)
N27 Fe1 O10 109.15(9)
O7 Fe1 O10 98.45(8)
N29 Fe1 O10 92.37(9)
N41 Fe1 N40 74.19(10)
N27 Fe1 N40 104.60(10)
O7 Fe1 N40 94.74(9)
N29 Fe1 N40 93.18(10)
O10 Fe1 N40 145.97(9)
O8 Fe2 N31 76.46(10)
O8 Fe2 O10 93.47(9)
N31 Fe2 O10 106.63(10)
O8 Fe2 O11 97.28(9)
N31 Fe2 O11 101.51(10)
O10 Fe2 O11 151.52(9)
O8 Fe2 N43 107.98(10)
N31 Fe2 N43 174.66(11)
O10 Fe2 N43 76.39(9)
O11 Fe2 N43 75.22(9)
O8 Fe2 N33 150.66(10)
N31 Fe2 N33 74.21(11)
O10 Fe2 N33 93.87(9)
O11 Fe2 N33 89.55(9)
N43 Fe2 N33 101.36(11)
N45 Fe3 N35 169.51(11)
N45 Fe3 O11 73.55(9)
N35 Fe3 O11 116.78(10)
N45 Fe3 O9 108.33(10)
N35 Fe3 O9 73.85(10)
O11 Fe3 O9 94.48(9)
N45 Fe3 N37 104.40(11)
N35 Fe3 N37 73.03(11)
O11 Fe3 N37 99.52(10)
O9 Fe3 N37 146.87(10)
N45 Fe3 N46 74.23(11)
N35 Fe3 N46 95.52(11)
O11 Fe3 N46 147.67(10)
O9 Fe3 N46 93.02(10)
N37 Fe3 N46 90.97(10)
O1 Fe4 N5 75.58(10)
O1 Fe4 N11 105.07(11)
N5 Fe4 N11 165.47(12)
O1 Fe4 O2 96.78(9)
N5 Fe4 O2 118.75(11)
N11 Fe4 O2 75.74(11)
O1 Fe4 N7 149.44(11)
N5 Fe4 N7 74.95(12)
N11 Fe4 N7 105.49(12)
O2 Fe4 N7 90.35(11)
O1 Fe4 N10 91.24(11)
N5 Fe4 N10 91.99(12)
N11 Fe4 N10 73.52(12)
O2 Fe4 N10 149.26(11)
N7 Fe4 N10 97.67(12)
N19 Fe5 O4 73.91(10)
N19 Fe5 N13 176.65(11)
O4 Fe5 N13 109.41(10)
N19 Fe5 N17 73.73(11)
O4 Fe5 N17 147.64(10)
N13 Fe5 N17 102.94(11)
N19 Fe5 O2 106.21(10)
O4 Fe5 O2 95.02(9)
N13 Fe5 O2 73.39(10)
N17 Fe5 O2 93.71(10)
N19 Fe5 O3 106.60(10)
O4 Fe5 O3 105.05(9)
N13 Fe5 O3 73.16(10)
N17 Fe5 O3 84.43(10)
O2 Fe5 O3 145.14(9)
O5 Fe6 N15 106.09(11)
O5 Fe6 N23 75.13(11)
N15 Fe6 N23 174.84(12)
O5 Fe6 O3 92.84(10)
N15 Fe6 O3 75.44(11)
N23 Fe6 O3 109.61(11)
O5 Fe6 N21 149.81(11)
N15 Fe6 N21 103.92(12)
N23 Fe6 N21 74.69(12)
O3 Fe6 N21 97.80(11)
O5 Fe6 N16 91.48(11)
N15 Fe6 N16 74.12(13)
N23 Fe6 N16 100.92(13)
O3 Fe6 N16 149.26(12)
N21 Fe6 N16 93.54(12)
C17 O1 Fe4 113.7(2)
C31 O2 Fe4 112.7(2)
C31 O2 Fe5 116.1(2)
Fe4 O2 Fe5 130.74(12)
C53 O3 Fe6 112.8(2)
C53 O3 Fe5 113.4(2)
Fe6 O3 Fe5 131.00(11)
C41 O4 Fe5 113.0(2)
C18 O5 Fe6 115.5(2)
C10 O7 Fe1 115.1(2)
C12 O8 Fe2 114.3(2)
C8 O9 Fe3 114.8(2)
C3 O10 Fe2 117.86(18)
C3 O10 Fe1 110.21(18)
Fe2 O10 Fe1 131.27(10)
C20 O11 Fe2 119.17(19)
C20 O11 Fe3 111.42(18)
Fe2 O11 Fe3 129.38(11)
C7 N1 C6 117.3(3)
C5 N2 C2 116.9(3)
C16 N3 C28 117.2(3)
C17 N4 N5 106.5(3)
C52 N5 N4 118.0(3)
C52 N5 Fe4 122.3(2)
N4 N5 Fe4 118.0(2)
C52 N6 H6A 120.0
C52 N6 H6B 120.0
H6A N6 H6B 120.0
C94 N7 C43 118.1(3)
C94 N7 Fe4 125.8(3)
C43 N7 Fe4 116.1(2)
C69 N8 H8A 120.0
C69 N8 H8B 120.0
H8A N8 H8B 120.0
C77 N9 H9A 120.0
C77 N9 H9B 120.0
H9A N9 H9B 120.0
C83 N10 C67 117.8(3)
C83 N10 Fe4 126.0(3)
C67 N10 Fe4 115.8(2)
C69 N11 N12 117.0(3)
C69 N11 Fe4 124.3(3)
N12 N11 Fe4 118.7(2)
C31 N12 N11 107.4(3)
C21 N13 C63 119.0(3)
C21 N13 Fe5 120.6(2)
C63 N13 Fe5 120.2(2)
C53 N14 N15 106.6(3)
C77 N15 N14 115.4(3)
C77 N15 Fe6 122.0(3)
N14 N15 Fe6 119.8(2)
C93 N16 C87 117.6(4)
C93 N16 Fe6 125.6(3)
C87 N16 Fe6 116.5(3)
C75 N17 C47 118.2(3)
C75 N17 Fe5 126.6(2)
C47 N17 Fe5 114.9(2)
C40 N18 H18A 120.0
C40 N18 H18B 120.0
H18A N18 H18B 120.0
C40 N19 N20 116.6(3)
C40 N19 Fe5 123.2(2)
N20 N19 Fe5 120.2(2)
C41 N20 N19 107.3(3)
C85 N21 C38 119.3(3)
C85 N21 Fe6 124.7(3)
C38 N21 Fe6 116.0(2)
C27 N22 H22A 120.0
C27 N22 H22B 120.0
H22A N22 H22B 120.0
C27 N23 N24 118.9(3)
C27 N23 Fe6 122.3(2)
N24 N23 Fe6 118.6(2)
C18 N24 N23 107.2(3)
C10 N26 N27 112.9(3)
C22 N27 N26 120.7(3)
C22 N27 Fe1 122.9(2)
N26 N27 Fe1 116.18(19)
C22 N28 H28A 120.0
C22 N28 H28B 120.0
H28A N28 H28B 120.0
C48 N29 C36 118.6(3)
C48 N29 Fe1 125.3(3)
C36 N29 Fe1 116.0(2)
C12 N30 N31 107.1(3)
C32 N31 N30 117.2(3)
C32 N31 Fe2 124.5(2)
N30 N31 Fe2 118.2(2)
C32 N32 H32A 120.0
C32 N32 H32B 120.0
H32A N32 H32B 120.0
C57 N33 C11 119.1(3)
C57 N33 Fe2 125.5(2)
C11 N33 Fe2 115.4(2)
C8 N34 N35 114.1(3)
C42 N35 N34 119.4(3)
C42 N35 Fe3 120.9(2)
N34 N35 Fe3 115.7(2)
C42 N36 H36A 120.0
C42 N36 H36B 120.0
H36A N36 H36B 120.0
C14 N37 C60 117.4(3)
C14 N37 Fe3 115.9(2)
C60 N37 Fe3 126.7(3)
C66 N38 H38A 120.0
C66 N38 H38B 120.0
H38A N38 H38B 120.0
C34 N39 H39A 120.0
C34 N39 H39B 120.0
H39A N39 H39B 120.0
C45 N40 C23 118.1(3)
C45 N40 Fe1 126.5(2)
C23 N40 Fe1 115.3(2)
C34 N41 N42 115.8(3)
C34 N41 Fe1 122.9(2)
N42 N41 Fe1 121.20(19)
C3 N42 N41 108.7(3)
C29 N43 C15 121.0(3)
C29 N43 Fe2 118.6(2)
C15 N43 Fe2 120.1(2)
C20 N44 N45 108.9(3)
C66 N45 N44 116.0(3)
C66 N45 Fe3 122.9(2)
N44 N45 Fe3 120.5(2)
C58 N46 C35 117.6(3)
C58 N46 Fe3 128.2(3)
C35 N46 Fe3 114.3(2)
C26 C1 C16 118.1(3)
C26 C1 H1 120.9
C16 C1 H1 120.9
N2 C2 C24 123.3(3)
N2 C2 C12 117.2(3)
C24 C2 C12 119.5(3)
N42 C3 O10 125.8(3)
N42 C3 C29 118.7(3)
O10 C3 C29 115.4(3)
C9 C4 C5 116.7(3)
C9 C4 H4 121.7
C5 C4 H4 121.7
N2 C5 C4 124.2(3)
N2 C5 C41 116.3(3)
C4 C5 C41 119.5(3)
N1 C6 C13 122.6(3)
N1 C6 C17 114.4(3)
C13 C6 C17 122.9(3)
N1 C7 C25 124.6(3)
N1 C7 C10 116.0(3)
C25 C7 C10 119.4(3)
O9 C8 N34 121.0(3)
O9 C8 C28 122.8(3)
N34 C8 C28 116.2(3)
C24 C9 C4 121.5(3)
C24 C9 Cl2 118.5(3)
C4 C9 Cl2 120.0(3)
O7 C10 N26 121.8(3)
O7 C10 C7 122.2(3)
N26 C10 C7 116.0(3)
N33 C11 C59 121.7(3)
N33 C11 C32 113.8(3)
C59 C11 C32 124.4(3)
O8 C12 N30 123.9(3)
O8 C12 C2 117.0(3)
N30 C12 C2 119.0(3)
C39 C13 C6 118.5(3)
C39 C13 H13 120.8
C6 C13 H13 120.8
N37 C14 C68 122.8(4)
N37 C14 C42 114.2(3)
C68 C14 C42 122.9(4)
N43 C15 C54 121.6(3)
N43 C15 C20 111.1(3)
C54 C15 C20 127.3(3)
N3 C16 C1 123.5(3)
N3 C16 C18 115.2(3)
C1 C16 C18 121.3(3)
N4 C17 O1 124.2(3)
N4 C17 C6 119.2(3)
O1 C17 C6 116.5(3)
N24 C18 O5 123.5(3)
N24 C18 C16 119.3(3)
O5 C18 C16 117.1(3)
C28 C19 C26 116.8(3)
C28 C19 H19 121.6
C26 C19 H19 121.6
N44 C20 O11 125.4(3)
N44 C20 C15 120.6(3)
O11 C20 C15 114.1(3)
N13 C21 C61 123.6(3)
N13 C21 C53 113.6(3)
C61 C21 C53 122.8(3)
N27 C22 N28 126.4(3)
N27 C22 C36 112.6(3)
N28 C22 C36 121.0(3)
N40 C23 C30 122.6(3)
N40 C23 C34 114.2(3)
C30 C23 C34 123.2(3)
C9 C24 C2 117.4(3)
C9 C24 H24 121.3
C2 C24 H24 121.3
C39 C25 C7 116.5(3)
C39 C25 H25 121.7
C7 C25 H25 121.7
C1 C26 C19 120.0(3)
C1 C26 Cl1 119.9(3)
C19 C26 Cl1 120.0(2)
N23 C27 N22 124.2(3)
N23 C27 C38 113.0(3)
N22 C27 C38 122.8(3)
N3 C28 C19 124.3(3)
N3 C28 C8 114.4(3)
C19 C28 C8 121.3(3)
N43 C29 C44 121.9(3)
N43 C29 C3 111.4(3)
C44 C29 C3 126.7(3)
C23 C30 C55 118.6(3)
C23 C30 H30 120.7
C55 C30 H30 120.7
N12 C31 O2 125.3(3)
N12 C31 C63 118.8(3)
O2 C31 C63 115.8(3)
N32 C32 N31 125.4(3)
N32 C32 C11 122.7(3)
N31 C32 C11 111.8(3)
C61 C33 C70 121.9(3)
C61 C33 Cl4 119.6(3)
C70 C33 Cl4 118.5(3)
N39 C34 N41 124.3(3)
N39 C34 C23 122.3(3)
N41 C34 C23 113.4(3)
N46 C35 C96 121.4(4)
N46 C35 C66 114.8(3)
C96 C35 C66 123.8(4)
N29 C36 C56 121.0(3)
N29 C36 C22 115.0(3)
C56 C36 C22 124.0(3)
C55 C37 C45 119.7(3)
C55 C37 H37 120.1
C45 C37 H37 120.1
N21 C38 C50 120.9(3)
N21 C38 C27 113.8(3)
C50 C38 C27 125.3(4)
C13 C39 C25 120.4(3)
C13 C39 Cl3 121.6(3)
C25 C39 Cl3 118.0(3)
N19 C40 N18 124.7(3)
N19 C40 C47 113.3(3)
N18 C40 C47 122.0(3)
O4 C41 N20 125.5(3)
O4 C41 C5 119.4(3)
N20 C41 C5 115.1(3)
N35 C42 N36 126.9(3)
N35 C42 C14 112.5(3)
N36 C42 C14 120.6(3)
N7 C43 C76 122.8(3)
N7 C43 C52 113.3(3)
C76 C43 C52 124.0(4)
C29 C44 C78 116.8(3)
C29 C44 H44 121.6
C78 C44 H44 121.6
N40 C45 C37 122.8(3)
N40 C45 H45 118.6
C37 C45 H45 118.6
C71 C46 C48 119.2(4)
C71 C46 H46 120.4
C48 C46 H46 120.4
N17 C47 C74 121.3(3)
N17 C47 C40 114.7(3)
C74 C47 C40 124.0(3)
N29 C48 C46 122.1(4)
N29 C48 H48 119.0
C46 C48 H48 119.0
C73 C49 C57 118.3(4)
C73 C49 H49 120.8
C57 C49 H49 120.8
C38 C50 C82 119.2(4)
C38 C50 H50 120.4
C82 C50 H50 120.4
C62 C51 C75 118.2(4)
C62 C51 H51 120.9
C75 C51 H51 120.9
N5 C52 N6 126.5(3)
N5 C52 C43 111.9(3)
N6 C52 C43 121.6(3)
O3 C53 N14 125.3(3)
O3 C53 C21 116.7(3)
N14 C53 C21 117.9(3)
C15 C54 C78 117.3(3)
C15 C54 H54 121.3
C78 C54 H54 121.3
C37 C55 C30 118.3(3)
C37 C55 H55 120.9
C30 C55 H55 120.9
C71 C56 C36 119.7(4)
C71 C56 H56 120.2
C36 C56 H56 120.2
N33 C57 C49 122.2(4)
N33 C57 H57 118.9
C49 C57 H57 118.9
N46 C58 C65 124.2(4)
N46 C58 H58 117.9
C65 C58 H58 117.9
C73 C59 C11 117.8(4)
C73 C59 H59 121.1
C11 C59 H59 121.1
N37 C60 C72 122.9(4)
N37 C60 H60 118.6
C72 C60 H60 118.6
C21 C61 C33 116.7(4)
C21 C61 H61 121.6
C33 C61 H61 121.6
C51 C62 C74 120.3(4)
C51 C62 H62 119.8
C74 C62 H62 119.8
N13 C63 C70 122.3(3)
N13 C63 C31 114.1(3)
C70 C63 C31 123.6(3)
C82 C64 C85 119.6(4)
C82 C64 H64 120.2
C85 C64 H64 120.2
C91 C65 C58 118.5(4)
C91 C65 H65 120.7
C58 C65 H65 120.7
N45 C66 N38 125.3(3)
N45 C66 C35 113.7(3)
N38 C66 C35 121.0(3)
N10 C67 C90 121.9(4)
N10 C67 C69 112.9(3)
C90 C67 C69 125.1(4)
C81 C68 C14 118.6(4)
C81 C68 H68 120.7
C14 C68 H68 120.7
N8 C69 N11 125.6(4)
N8 C69 C67 121.2(4)
N11 C69 C67 113.3(3)
C33 C70 C63 116.5(4)
C33 C70 H70 121.7
C63 C70 H70 121.7
C56 C71 C46 119.4(4)
C56 C71 H71 120.3
C46 C71 H71 120.3
C81 C72 C60 118.5(4)
C81 C72 H72 120.7
C60 C72 H72 120.7
C49 C73 C59 120.8(4)
C49 C73 H73 119.6
C59 C73 H73 119.6
C62 C74 C47 118.6(4)
C62 C74 H74 120.7
C47 C74 H74 120.7
N17 C75 C51 123.3(4)
N17 C75 H75 118.3
C51 C75 H75 118.3
C43 C76 C86 118.0(4)
C43 C76 H76 121.0
C86 C76 H76 121.0
N9 C77 N15 125.5(4)
N9 C77 C87 121.7(4)
N15 C77 C87 112.8(3)
C54 C78 C44 121.4(3)
C54 C78 Cl5 120.0(3)
C44 C78 Cl5 118.5(3)
C80 C79 C90 118.8(4)
C80 C79 H79 120.6
C90 C79 H79 120.6
C79 C80 C83 119.1(4)
C79 C80 H80 120.4
C83 C80 H80 120.4
C72 C81 C68 119.8(4)
C72 C81 H81 120.1
C68 C81 H81 120.1
C64 C82 C50 119.1(4)
C64 C82 H82 120.5
C50 C82 H82 120.5
N10 C83 C80 122.6(4)
N10 C83 H83 118.7
C80 C83 H83 118.7
C88 C84 C89 119.4(4)
C88 C84 H84 120.3
C89 C84 H84 120.3
N21 C85 C64 121.9(4)
N21 C85 H85 119.1
C64 C85 H85 119.1
C92 C86 C76 120.2(4)
C92 C86 H86 119.9
C76 C86 H86 119.9
C89 C87 N16 122.6(4)
C89 C87 C77 125.5(4)
N16 C87 C77 111.9(3)
C84 C88 C93 120.0(4)
C84 C88 H88 120.0
C93 C88 H88 120.0
C87 C89 C84 119.1(4)
C87 C89 H89 120.5
C84 C89 H89 120.5
C67 C90 C79 119.8(4)
C67 C90 H90 120.1
C79 C90 H90 120.1
C65 C91 C96 119.4(4)
C65 C91 H91 120.3
C96 C91 H91 120.3
C86 C92 C94 118.2(4)
C86 C92 H92 120.9
C94 C92 H92 120.9
N16 C93 C88 121.3(4)
N16 C93 H93 119.4
C88 C93 H93 119.4
N7 C94 C92 122.8(4)
N7 C94 H94 118.6
C92 C94 H94 118.6
C35 C96 C91 118.9(4)
C35 C96 H96 120.5
C91 C96 H96 120.5

loop_
_geom_bond_atom_site_label_1
_geom_bond_atom_site_label_2
_geom_bond_distance
Fe1 N41 2.051(3)
Fe1 N27 2.093(3)
Fe1 O7 2.156(2)
Fe1 N29 2.162(3)
Fe1 O10 2.194(2)
Fe1 N40 2.203(3)
Fe2 O8 1.973(2)
Fe2 N31 2.005(3)
Fe2 O10 2.036(2)
Fe2 O11 2.048(2)
Fe2 N43 2.070(3)
Fe2 N33 2.176(3)
Fe3 N45 2.053(3)
Fe3 N35 2.093(3)
Fe3 O11 2.154(2)
Fe3 O9 2.159(2)
Fe3 N37 2.202(3)
Fe3 N46 2.224(3)
Fe4 O1 1.978(2)
Fe4 N5 2.010(3)
Fe4 N11 2.021(3)
Fe4 O2 2.025(3)
Fe4 N7 2.144(3)
Fe4 N10 2.209(3)
Fe5 N19 2.048(3)
Fe5 O4 2.098(2)
Fe5 N13 2.119(3)
Fe5 N17 2.202(3)
Fe5 O2 2.234(2)
Fe5 O3 2.283(2)
Fe6 O5 1.975(2)
Fe6 N15 2.018(3)
Fe6 N23 2.026(3)
Fe6 O3 2.033(2)
Fe6 N21 2.131(3)
Fe6 N16 2.160(3)
Cl1 C26 1.720(3)
Cl2 C9 1.752(3)
Cl3 C39 1.726(3)
Cl4 C33 1.726(4)
Cl5 C78 1.716(4)
O1 C17 1.310(4)
O2 C31 1.316(4)
O3 C53 1.308(4)
O4 C41 1.291(4)
O5 C18 1.307(4)
O7 C10 1.250(4)
O8 C12 1.305(4)
O9 C8 1.248(4)
O10 C3 1.322(4)
O11 C20 1.334(4)
N1 C7 1.323(4)
N1 C6 1.346(4)
N2 C5 1.327(4)
N2 C2 1.366(4)
N3 C16 1.328(4)
N3 C28 1.349(4)
N4 C17 1.297(4)
N4 N5 1.397(4)
N5 C52 1.313(4)
N6 C52 1.314(5)
N6 H6A 0.8800
N6 H6B 0.8800
N7 C94 1.331(5)
N7 C43 1.342(5)
N8 C69 1.306(5)
N8 H8A 0.8800
N8 H8B 0.8800
N9 C77 1.314(5)
N9 H9A 0.8800
N9 H9B 0.8800
N10 C83 1.327(5)
N10 C67 1.357(5)
N11 C69 1.315(5)
N11 N12 1.399(4)
N12 C31 1.290(5)
N13 C21 1.332(5)
N13 C63 1.340(5)
N14 C53 1.310(5)
N14 N15 1.390(4)
N15 C77 1.322(5)
N16 C93 1.361(5)
N16 C87 1.365(5)
N17 C75 1.349(4)
N17 C47 1.359(4)
N18 C40 1.329(5)
N18 H18A 0.8800
N18 H18B 0.8800
N19 C40 1.314(4)
N19 N20 1.394(4)
N20 C41 1.314(4)
N21 C85 1.335(5)
N21 C38 1.360(5)
N22 C27 1.318(5)
N22 H22A 0.8800
N22 H22B 0.8800
N23 C27 1.308(4)
N23 N24 1.391(4)
N24 C18 1.294(5)
N26 C10 1.346(4)
N26 N27 1.398(4)
N27 C22 1.297(4)
N28 C22 1.317(4)
N28 H28A 0.8800
N28 H28B 0.8800
N29 C48 1.321(4)
N29 C36 1.370(4)
N30 C12 1.310(4)
N30 N31 1.398(4)
N31 C32 1.311(4)
N32 C32 1.306(4)
N32 H32A 0.8800
N32 H32B 0.8800
N33 C57 1.338(4)
N33 C11 1.355(4)
N34 C8 1.344(4)
N34 N35 1.372(4)
N35 C42 1.308(4)
N36 C42 1.318(4)
N36 H36A 0.8800
N36 H36B 0.8800
N37 C14 1.346(5)
N37 C60 1.348(5)
N38 C66 1.313(5)
N38 H38A 0.8800
N38 H38B 0.8800
N39 C34 1.303(4)
N39 H39A 0.8800
N39 H39B 0.8800
N40 C45 1.330(4)
N40 C23 1.359(4)
N41 C34 1.316(4)
N41 N42 1.396(3)
N42 C3 1.282(4)
N43 C29 1.329(4)
N43 C15 1.334(4)
N44 C20 1.278(4)
N44 N45 1.407(4)
N45 C66 1.301(4)
N46 C58 1.324(5)
N46 C35 1.352(5)
C1 C26 1.377(4)
C1 C16 1.394(5)
C1 H1 0.9500
C2 C24 1.384(5)
C2 C12 1.483(5)
C3 C29 1.484(4)
C4 C9 1.380(4)
C4 C5 1.397(5)
C4 H4 0.9500
C5 C41 1.511(4)
C6 C13 1.389(5)
C6 C17 1.496(5)
C7 C25 1.392(5)
C7 C10 1.486(5)
C8 C28 1.483(5)
C9 C24 1.371(5)
C11 C59 1.391(5)
C11 C32 1.490(5)
C13 C39 1.366(5)
C13 H13 0.9500
C14 C68 1.385(5)
C14 C42 1.490(5)
C15 C54 1.369(5)
C15 C20 1.485(4)
C16 C18 1.486(5)
C19 C28 1.383(5)
C19 C26 1.400(5)
C19 H19 0.9500
C21 C61 1.383(5)
C21 C53 1.499(5)
C22 C36 1.465(5)
C23 C30 1.372(5)
C23 C34 1.488(4)
C24 H24 0.9500
C25 C39 1.389(5)
C25 H25 0.9500
C27 C38 1.461(5)
C29 C44 1.367(5)
C30 C55 1.411(5)
C30 H30 0.9500
C31 C63 1.482(5)
C33 C61 1.384(5)
C33 C70 1.385(5)
C35 C96 1.372(5)
C35 C66 1.494(5)
C36 C56 1.393(5)
C37 C55 1.370(5)
C37 C45 1.381(5)
C37 H37 0.9500
C38 C50 1.385(5)
C40 C47 1.464(5)
C43 C76 1.375(5)
C43 C52 1.499(5)
C44 C78 1.399(5)
C44 H44 0.9500
C45 H45 0.9500
C46 C71 1.371(6)
C46 C48 1.399(5)
C46 H46 0.9500
C47 C74 1.407(5)
C48 H48 0.9500
C49 C73 1.370(6)
C49 C57 1.387(5)
C49 H49 0.9500
C50 C82 1.395(5)
C50 H50 0.9500
C51 C62 1.378(6)
C51 C75 1.383(5)
C51 H51 0.9500
C54 C78 1.381(5)
C54 H54 0.9500
C55 H55 0.9500
C56 C71 1.359(5)
C56 H56 0.9500
C57 H57 0.9500
C58 C65 1.364(5)
C58 H58 0.9500
C59 C73 1.383(5)
C59 H59 0.9500
C60 C72 1.384(6)
C60 H60 0.9500
C61 H61 0.9500
C62 C74 1.382(5)
C62 H62 0.9500
C63 C70 1.408(5)
C64 C82 1.362(6)
C64 C85 1.386(6)
C64 H64 0.9500
C65 C91 1.344(6)
C65 H65 0.9500
C67 C90 1.360(5)
C67 C69 1.485(6)
C68 C81 1.375(6)
C68 H68 0.9500
C70 H70 0.9500
C71 H71 0.9500
C72 C81 1.373(6)
C72 H72 0.9500
C73 H73 0.9500
C74 H74 0.9500
C75 H75 0.9500
C76 C86 1.396(6)
C76 H76 0.9500
C77 C87 1.493(6)
C79 C80 1.353(6)
C79 C90 1.381(6)
C79 H79 0.9500
C80 C83 1.390(5)
C80 H80 0.9500
C81 H81 0.9500
C82 H82 0.9500
C83 H83 0.9500
C84 C88 1.346(6)
C84 C89 1.395(6)
C84 H84 0.9500
C85 H85 0.9500
C86 C92 1.349(6)
C86 H86 0.9500
C87 C89 1.355(6)
C88 C93 1.390(6)
C88 H88 0.9500
C89 H89 0.9500
C90 H90 0.9500
C91 C96 1.391(6)
C91 H91 0.9500
C92 C94 1.400(6)
C92 H92 0.9500
C93 H93 0.9500
C94 H94 0.9500
C96 H96 0.9500

loop_
_platon_squeeze_void_nr
_platon_squeeze_void_average_x
_platon_squeeze_void_average_y
_platon_squeeze_void_average_z
_platon_squeeze_void_volume
_platon_squeeze_void_count_electrons
1 -0.068 0.088 0.144 4308.1 1427.2
